data_4504724
loop_
_publ_author_name
'Burke, Nichola J.'
'Burrows, Andrew D.'
'Mahon, Mary F.'
'Warren, John E.'

_publ_section_title
;
 Incorporation of Dyes into Hydrogen-Bond Networks:&#x2009; The Structures
 and Properties of Guanidinium Sulfonate Derivatives Containing Ethyl
 Orange and 4-Aminoazobenzene-4&#x2018;-sulfonate
;
_journal_issue 2
_journal_name_full 'Crystal Growth &amp; Design'
_journal_page_first 546
_journal_paper_doi 10.1021/cg050499e
_journal_volume 6
_journal_year 2006
_chemical_formula_sum 'C30 H42 N12 O10 S2'
_chemical_formula_weight 794.88
_chemical_name_systematic
;
 ?
;
_space_group_IT_number 14
_symmetry_cell_setting monoclinic
_symmetry_space_group_name_Hall '-P 2ybc'
_symmetry_space_group_name_H-M 'P 1 21/c 1'
_atom_sites_solution_hydrogens geom
_atom_sites_solution_primary direct
_atom_sites_solution_secondary difmap
_audit_creation_method SHELXL-97
_cell_angle_alpha 90.00
_cell_angle_beta 95.164(1)
_cell_angle_gamma 90.00
_cell_formula_units_Z 4
_cell_length_a 21.0560(2)
_cell_length_b 7.3230(1)
_cell_length_c 23.7050(2)
_cell_measurement_reflns_used 75167
_cell_measurement_temperature 150(2)
_cell_measurement_theta_max 30.034
_cell_measurement_theta_min 2.910
_cell_volume 3640.31(7)
_computing_cell_refinement 'HKL Scalepack (Otwinowski & Minor 1997)'
_computing_data_reduction 'Denzo & Scalepack (Otwinowski & Minor, 1997)'
_computing_molecular_graphics 'ORTEX (P.McArdle, 1995)'
_computing_publication_material 'SHELXL-97/2 (Sheldrick,1997)'
_computing_structure_refinement 'SHELXL-97 (Sheldrick, 1997)'
_computing_structure_solution 'SHELXS-97 (Sheldrick, 1990)'
_diffrn_ambient_temperature 150(2)
_diffrn_measured_fraction_theta_full 0.997
_diffrn_measured_fraction_theta_max 0.997
_diffrn_measurement_device_type KappaCCD
_diffrn_measurement_method KappaCCD
_diffrn_radiation_monochromator graphite
_diffrn_radiation_source 'fine-focus sealed tube'
_diffrn_radiation_type MoK\a
_diffrn_radiation_wavelength 0.71073
_diffrn_reflns_av_R_equivalents 0.0575
_diffrn_reflns_av_sigmaI/netI 0.0440
_diffrn_reflns_limit_h_max 29
_diffrn_reflns_limit_h_min -29
_diffrn_reflns_limit_k_max 10
_diffrn_reflns_limit_k_min -10
_diffrn_reflns_limit_l_max 33
_diffrn_reflns_limit_l_min -33
_diffrn_reflns_number 65940
_diffrn_reflns_theta_full 30.03
_diffrn_reflns_theta_max 30.03
_diffrn_reflns_theta_min 3.52
_exptl_absorpt_coefficient_mu 0.219
_exptl_absorpt_correction_T_max 0.939
_exptl_absorpt_correction_T_min 0.995
_exptl_absorpt_correction_type multi-scan
_exptl_absorpt_process_details
;
 ?
;
_exptl_crystal_colour Orange
_exptl_crystal_density_diffrn 1.450
_exptl_crystal_density_method 'not measured'
_exptl_crystal_description Plate
_exptl_crystal_F_000 1672
_exptl_crystal_size_max 0.25
_exptl_crystal_size_mid 0.15
_exptl_crystal_size_min 0.05
_refine_diff_density_max 0.494
_refine_diff_density_min -0.662
_refine_diff_density_rms 0.080
_refine_ls_extinction_coef 0.0022(4)
_refine_ls_extinction_expression Fc^*^=kFc[1+0.001xFc^2^\l^3^/sin(2\q)]^-1/4^
_refine_ls_extinction_method SHELXL
_refine_ls_goodness_of_fit_ref 1.052
_refine_ls_hydrogen_treatment mixed
_refine_ls_matrix_type full
_refine_ls_number_parameters 506
_refine_ls_number_reflns 10629
_refine_ls_number_restraints 4
_refine_ls_restrained_S_all 1.052
_refine_ls_R_factor_all 0.0800
_refine_ls_R_factor_gt 0.0522
_refine_ls_shift/su_max 0.001
_refine_ls_shift/su_mean 0.000
_refine_ls_structure_factor_coef Fsqd
_refine_ls_weighting_details 'calc w=1/[\s^2^(Fo^2^)+(0.0549P)^2^+2.9185P] where P=(Fo^2^+2Fc^2^)/3'
_refine_ls_weighting_scheme calc
_refine_ls_wR_factor_gt 0.1225
_refine_ls_wR_factor_ref 0.1391
_reflns_number_gt 7834
_reflns_number_total 10629
_reflns_threshold_expression >2sigma(I)
_cod_data_source_file cg050499esi20050926_121833.cif
_cod_data_source_block c:\compound_8\k04njb6
_cod_depositor_comments
;
The following automatic conversions were performed:

'_symmetry_cell_setting' value 'Monoclinic' changed to 'monoclinic'
according to /home/saulius/struct/CIF-dictionaries/cif_core.dic
dictionary named 'cif_core.dic' version 2.4.1 from
2010-06-29.

'_exptl_absorpt_correction_type' value 'Multiscan'
changed to 'multi-scan' according to
/home/saulius/struct/CIF-dictionaries/cif_core.dic dictionary named
'cif_core.dic' version 2.4.1 from 2010-06-29.

Automatic conversion script
Id: cif_fix_values 1715 2011-07-08 13:25:40Z adriana 
;
_cod_original_sg_symbol_H-M P21/c
_cod_database_code 4504724

loop_
_symmetry_equiv_pos_as_xyz
'x, y, z'
'-x, y+1/2, -z+1/2'
'-x, -y, -z'
'x, -y-1/2, z-1/2'

loop_
_atom_site_label
_atom_site_type_symbol
_atom_site_fract_x
_atom_site_fract_y
_atom_site_fract_z
_atom_site_U_iso_or_equiv
_atom_site_adp_type
_atom_site_occupancy
_atom_site_symmetry_multiplicity
_atom_site_calc_flag
_atom_site_refinement_flags
S1 S 0.30762(2) 0.08555(6) 0.323916(18) 0.02107(11) Uani 1 1 d .
S2 S 0.33113(2) 0.20622(7) 0.56372(2) 0.03022(13) Uani 1 1 d .
O1 O 0.30149(6) 0.25650(18) 0.35476(6) 0.0268(3) Uani 1 1 d .
O2 O 0.35174(6) 0.10430(18) 0.28005(6) 0.0254(3) Uani 1 1 d .
O3 O 0.32281(6) -0.06985(18) 0.36119(6) 0.0275(3) Uani 1 1 d .
O4 O 0.33749(9) 0.3650(3) 0.59950(11) 0.0736(8) Uani 1 1 d .
O5 O 0.36848(8) 0.2166(4) 0.51509(8) 0.0697(7) Uani 1 1 d .
O6 O 0.34343(7) 0.0378(2) 0.59432(6) 0.0342(3) Uani 1 1 d .
O7 O 0.41866(7) 0.3603(2) 0.42304(7) 0.0379(4) Uani 1 1 d D
O8 O 0.71256(8) 0.3119(2) 0.45865(8) 0.0418(4) Uani 1 1 d D
O9 O -0.24421(9) 0.2769(4) 0.34666(9) 0.0699(7) Uani 1 1 d .
O10 O -0.22131(10) 0.0769(3) 0.28578(10) 0.0673(6) Uani 1 1 d .
N1 N 0.34423(8) 0.5848(2) 0.30031(7) 0.0311(4) Uani 1 1 d .
H1B H 0.3405 0.6842 0.3206 0.037 Uiso 1 1 calc R
H1A H 0.3349 0.4776 0.3142 0.037 Uiso 1 1 calc R
N2 N 0.37169(8) 0.4441(2) 0.21908(7) 0.0275(3) Uani 1 1 d .
H2B H 0.3862 0.4499 0.1855 0.033 Uiso 1 1 calc R
H2A H 0.3622 0.3376 0.2333 0.033 Uiso 1 1 calc R
N3 N 0.37782(8) 0.7591(2) 0.22803(7) 0.0292(4) Uani 1 1 d .
H3A H 0.3655 0.8555 0.2463 0.035 Uiso 1 1 calc R
N4 N 0.04411(7) -0.0253(2) 0.21555(7) 0.0237(3) Uani 1 1 d .
N5 N 0.03027(7) 0.0541(2) 0.16876(6) 0.0228(3) Uani 1 1 d .
N6 N -0.22456(7) 0.0411(2) 0.07916(7) 0.0295(4) Uani 1 1 d .
H6A H -0.2364 0.1105 0.0498 0.035 Uiso 1 1 calc R
H6B H -0.2531 -0.0243 0.0951 0.035 Uiso 1 1 calc R
N7 N 0.55167(8) 0.3611(2) 0.46499(7) 0.0277(3) Uani 1 1 d .
H7A H 0.5848 0.4060 0.4495 0.033 Uiso 1 1 calc R
H7B H 0.5129 0.3816 0.4492 0.033 Uiso 1 1 calc R
N8 N 0.61880(8) 0.2320(2) 0.53559(7) 0.0297(4) Uani 1 1 d .
H8B H 0.6250 0.1660 0.5666 0.036 Uiso 1 1 calc R
H8A H 0.6516 0.2782 0.5200 0.036 Uiso 1 1 calc R
N9 N 0.50976(7) 0.1940(2) 0.53489(7) 0.0261(3) Uani 1 1 d .
H9A H 0.4721 0.2154 0.5169 0.031 Uiso 1 1 calc R
N10 N 0.05704(7) 0.1924(2) 0.47441(7) 0.0267(3) Uani 1 1 d .
N11 N 0.04472(7) 0.1200(2) 0.42670(7) 0.0254(3) Uani 1 1 d .
N12 N -0.20746(8) 0.1680(3) 0.32716(8) 0.0351(4) Uani 1 1 d .
C1 C 0.36397(8) 0.5967(3) 0.24842(8) 0.0248(4) Uani 1 1 d .
C2 C 0.41164(9) 0.7919(3) 0.17784(8) 0.0278(4) Uani 1 1 d .
H2C H 0.3962 0.9071 0.1596 0.033 Uiso 1 1 calc R
H2D H 0.4023 0.6914 0.1504 0.033 Uiso 1 1 calc R
C3 C 0.48273(11) 0.8043(4) 0.19267(10) 0.0417(5) Uani 1 1 d .
H3D H 0.4922 0.9064 0.2188 0.063 Uiso 1 1 calc R
H3B H 0.5040 0.8241 0.1581 0.063 Uiso 1 1 calc R
H3C H 0.4982 0.6903 0.2108 0.063 Uiso 1 1 calc R
C4 C 0.23172(8) 0.0412(2) 0.28869(7) 0.0202(3) Uani 1 1 d .
C5 C 0.21282(9) 0.1383(3) 0.23912(8) 0.0252(4) Uani 1 1 d .
H5 H 0.2419 0.2182 0.2231 0.030 Uiso 1 1 calc R
C6 C 0.15150(9) 0.1174(3) 0.21350(8) 0.0250(4) Uani 1 1 d .
H6 H 0.1384 0.1826 0.1798 0.030 Uiso 1 1 calc R
C7 C 0.10887(8) -0.0001(2) 0.23749(7) 0.0212(3) Uani 1 1 d .
C8 C 0.12842(9) -0.0974(3) 0.28639(8) 0.0246(4) Uani 1 1 d .
H8 H 0.0995 -0.1776 0.3024 0.029 Uiso 1 1 calc R
C9 C 0.19015(9) -0.0778(3) 0.31206(8) 0.0241(4) Uani 1 1 d .
H9 H 0.2036 -0.1454 0.3452 0.029 Uiso 1 1 calc R
C10 C -0.03422(8) 0.0369(2) 0.14691(7) 0.0214(3) Uani 1 1 d .
C11 C -0.05254(9) 0.1380(3) 0.09822(8) 0.0236(4) Uani 1 1 d .
H11 H -0.0216 0.2073 0.0807 0.028 Uiso 1 1 calc R
C12 C -0.11550(9) 0.1383(3) 0.07521(8) 0.0240(4) Uani 1 1 d .
H12 H -0.1275 0.2089 0.0423 0.029 Uiso 1 1 calc R
C13 C -0.16155(8) 0.0350(3) 0.10012(8) 0.0230(4) Uani 1 1 d .
C14 C -0.14246(9) -0.0700(3) 0.14830(8) 0.0254(4) Uani 1 1 d .
H14 H -0.1731 -0.1421 0.1653 0.030 Uiso 1 1 calc R
C15 C -0.07979(9) -0.0700(3) 0.17133(8) 0.0239(4) Uani 1 1 d .
H15 H -0.0675 -0.1425 0.2037 0.029 Uiso 1 1 calc R
C16 C 0.56033(9) 0.2616(3) 0.51246(8) 0.0231(4) Uani 1 1 d .
C17 C 0.51164(10) 0.0878(3) 0.58668(8) 0.0294(4) Uani 1 1 d .
H17A H 0.5512 0.0141 0.5905 0.035 Uiso 1 1 calc R
H17B H 0.4750 0.0027 0.5844 0.035 Uiso 1 1 calc R
C18 C 0.50941(11) 0.2079(3) 0.63854(9) 0.0383(5) Uani 1 1 d .
H18A H 0.4696 0.2782 0.6355 0.057 Uiso 1 1 calc R
H18B H 0.5458 0.2919 0.6411 0.057 Uiso 1 1 calc R
H18C H 0.5113 0.1314 0.6726 0.057 Uiso 1 1 calc R
C19 C 0.25000(8) 0.1977(3) 0.53632(8) 0.0247(4) Uani 1 1 d .
C20 C 0.23357(9) 0.1151(3) 0.48408(8) 0.0256(4) Uani 1 1 d .
H20 H 0.2656 0.0637 0.4632 0.031 Uiso 1 1 calc R
C21 C 0.17021(9) 0.1084(3) 0.46282(8) 0.0261(4) Uani 1 1 d .
H21 H 0.1585 0.0529 0.4272 0.031 Uiso 1 1 calc R
C22 C 0.12353(8) 0.1836(3) 0.49406(8) 0.0236(4) Uani 1 1 d .
C23 C 0.14003(9) 0.2648(3) 0.54634(8) 0.0290(4) Uani 1 1 d .
H23 H 0.1080 0.3150 0.5675 0.035 Uiso 1 1 calc R
C24 C 0.20376(9) 0.2721(3) 0.56755(8) 0.0301(4) Uani 1 1 d .
H24 H 0.2155 0.3276 0.6032 0.036 Uiso 1 1 calc R
C25 C -0.02062(8) 0.1353(3) 0.40485(8) 0.0240(4) Uani 1 1 d .
C26 C -0.03543(9) 0.0567(3) 0.35216(8) 0.0280(4) Uani 1 1 d .
H26 H -0.0033 -0.0044 0.3337 0.034 Uiso 1 1 calc R
C27 C -0.09704(9) 0.0670(3) 0.32634(9) 0.0290(4) Uani 1 1 d .
H27 H -0.1077 0.0142 0.2901 0.035 Uiso 1 1 calc R
C28 C -0.14260(9) 0.1561(3) 0.35451(8) 0.0275(4) Uani 1 1 d .
C29 C -0.12882(9) 0.2376(3) 0.40691(9) 0.0320(4) Uani 1 1 d .
H29 H -0.1610 0.2995 0.4250 0.038 Uiso 1 1 calc R
C30 C -0.06707(9) 0.2268(3) 0.43232(8) 0.0307(4) Uani 1 1 d .
H30 H -0.0564 0.2814 0.4683 0.037 Uiso 1 1 calc R
H7C H 0.3974(15) 0.359(5) 0.3889(7) 0.084(11) Uiso 1 1 d D
H8C H 0.7052(15) 0.215(3) 0.4365(11) 0.066(10) Uiso 1 1 d D
H7D H 0.3941(11) 0.308(4) 0.4471(9) 0.053(8) Uiso 1 1 d D
H8D H 0.7034(17) 0.391(4) 0.4307(11) 0.083(12) Uiso 1 1 d D

loop_
_atom_site_aniso_label
_atom_site_aniso_U_11
_atom_site_aniso_U_22
_atom_site_aniso_U_33
_atom_site_aniso_U_23
_atom_site_aniso_U_13
_atom_site_aniso_U_12
S1 0.0205(2) 0.0203(2) 0.0216(2) 0.00014(16) -0.00286(15) -0.00008(16)
S2 0.0222(2) 0.0283(2) 0.0381(3) 0.0083(2) -0.00893(18) -0.00223(18)
O1 0.0295(7) 0.0243(7) 0.0256(7) -0.0060(5) -0.0030(5) -0.0013(5)
O2 0.0221(6) 0.0248(7) 0.0294(7) 0.0002(5) 0.0022(5) 0.0005(5)
O3 0.0276(7) 0.0264(7) 0.0269(7) 0.0057(5) -0.0063(5) 0.0012(5)
O4 0.0461(10) 0.0364(10) 0.128(2) -0.0304(11) -0.0506(12) 0.0092(8)
O5 0.0217(8) 0.133(2) 0.0534(11) 0.0476(13) -0.0042(7) -0.0129(10)
O6 0.0337(7) 0.0331(8) 0.0337(8) 0.0084(6) -0.0077(6) 0.0044(6)
O7 0.0290(7) 0.0516(10) 0.0311(8) -0.0005(7) -0.0073(6) -0.0029(7)
O8 0.0427(9) 0.0373(9) 0.0466(10) 0.0012(8) 0.0100(8) -0.0037(7)
O9 0.0371(10) 0.1139(19) 0.0573(12) -0.0087(13) -0.0030(9) 0.0168(11)
O10 0.0480(11) 0.0729(14) 0.0759(14) -0.0165(12) -0.0224(10) -0.0022(10)
N1 0.0374(9) 0.0255(8) 0.0315(9) -0.0036(7) 0.0083(7) -0.0051(7)
N2 0.0318(8) 0.0217(8) 0.0289(8) -0.0002(6) 0.0031(6) 0.0008(6)
N3 0.0300(8) 0.0232(8) 0.0349(9) -0.0018(7) 0.0063(7) -0.0014(6)
N4 0.0212(7) 0.0249(8) 0.0246(8) -0.0004(6) -0.0006(6) 0.0006(6)
N5 0.0210(7) 0.0233(8) 0.0237(7) -0.0022(6) -0.0005(6) 0.0008(6)
N6 0.0204(7) 0.0336(9) 0.0337(9) 0.0013(7) -0.0016(6) -0.0007(7)
N7 0.0236(8) 0.0357(9) 0.0230(8) 0.0034(7) -0.0014(6) 0.0008(7)
N8 0.0226(8) 0.0402(10) 0.0258(8) 0.0043(7) -0.0011(6) 0.0044(7)
N9 0.0219(7) 0.0291(8) 0.0261(8) 0.0017(6) -0.0035(6) 0.0007(6)
N10 0.0216(7) 0.0318(9) 0.0261(8) 0.0005(7) -0.0013(6) -0.0015(6)
N11 0.0217(7) 0.0261(8) 0.0276(8) 0.0006(6) -0.0019(6) -0.0005(6)
N12 0.0224(8) 0.0473(11) 0.0344(9) 0.0036(8) -0.0042(7) -0.0032(8)
C1 0.0202(8) 0.0242(9) 0.0294(9) -0.0010(7) -0.0006(7) 0.0006(7)
C2 0.0329(10) 0.0257(9) 0.0243(9) 0.0032(7) -0.0005(7) -0.0028(8)
C3 0.0358(11) 0.0564(15) 0.0334(11) 0.0021(11) 0.0063(9) -0.0081(11)
C4 0.0200(8) 0.0203(8) 0.0198(8) -0.0017(6) -0.0012(6) 0.0020(6)
C5 0.0227(8) 0.0282(9) 0.0243(9) 0.0051(7) -0.0007(7) -0.0046(7)
C6 0.0244(9) 0.0284(9) 0.0217(9) 0.0054(7) -0.0015(7) -0.0007(7)
C7 0.0195(8) 0.0216(9) 0.0221(8) -0.0020(7) 0.0002(6) 0.0005(6)
C8 0.0229(8) 0.0241(9) 0.0266(9) 0.0038(7) 0.0018(7) -0.0038(7)
C9 0.0257(9) 0.0234(9) 0.0229(9) 0.0039(7) 0.0000(7) -0.0001(7)
C10 0.0201(8) 0.0206(8) 0.0233(8) -0.0028(7) 0.0010(6) 0.0008(6)
C11 0.0221(8) 0.0243(9) 0.0246(9) -0.0003(7) 0.0032(7) -0.0016(7)
C12 0.0242(8) 0.0246(9) 0.0229(9) 0.0005(7) -0.0005(7) 0.0005(7)
C13 0.0196(8) 0.0234(8) 0.0257(9) -0.0058(7) 0.0009(6) 0.0019(7)
C14 0.0232(8) 0.0253(9) 0.0279(9) -0.0005(7) 0.0031(7) -0.0035(7)
C15 0.0246(8) 0.0234(9) 0.0236(9) 0.0009(7) 0.0009(7) -0.0006(7)
C16 0.0233(8) 0.0241(9) 0.0214(8) -0.0031(7) -0.0012(6) 0.0026(7)
C17 0.0285(9) 0.0275(9) 0.0316(10) 0.0061(8) -0.0007(8) -0.0019(8)
C18 0.0363(11) 0.0487(13) 0.0292(10) 0.0002(10) -0.0002(8) -0.0070(10)
C19 0.0215(8) 0.0218(9) 0.0295(9) 0.0067(7) -0.0051(7) -0.0022(7)
C20 0.0218(8) 0.0241(9) 0.0308(10) -0.0001(7) 0.0013(7) 0.0014(7)
C21 0.0249(9) 0.0254(9) 0.0270(9) -0.0015(7) -0.0027(7) -0.0005(7)
C22 0.0198(8) 0.0240(9) 0.0265(9) 0.0029(7) -0.0007(7) -0.0012(7)
C23 0.0228(9) 0.0374(11) 0.0268(9) -0.0033(8) 0.0020(7) -0.0011(8)
C24 0.0282(9) 0.0364(11) 0.0245(9) -0.0017(8) -0.0033(7) -0.0039(8)
C25 0.0201(8) 0.0247(9) 0.0267(9) 0.0033(7) -0.0016(7) -0.0011(7)
C26 0.0253(9) 0.0272(10) 0.0310(10) -0.0030(8) 0.0007(7) 0.0001(7)
C27 0.0286(9) 0.0288(10) 0.0286(10) -0.0019(8) -0.0027(7) -0.0042(8)
C28 0.0209(8) 0.0314(10) 0.0295(10) 0.0065(8) -0.0022(7) -0.0039(7)
C29 0.0218(9) 0.0435(12) 0.0308(10) 0.0005(9) 0.0026(7) 0.0048(8)
C30 0.0250(9) 0.0418(12) 0.0249(9) -0.0025(8) 0.0003(7) 0.0019(8)

loop_
_atom_type_symbol
_atom_type_description
_atom_type_scat_dispersion_real
_atom_type_scat_dispersion_imag
_atom_type_scat_source
C C 0.0033 0.0016 'International Tables Vol C Tables 4.2.6.8 and 6.1.1.4'
H H 0.0000 0.0000 'International Tables Vol C Tables 4.2.6.8 and 6.1.1.4'
N N 0.0061 0.0033 'International Tables Vol C Tables 4.2.6.8 and 6.1.1.4'
S S 0.1246 0.1234 'International Tables Vol C Tables 4.2.6.8 and 6.1.1.4'
O O 0.0106 0.0060 'International Tables Vol C Tables 4.2.6.8 and 6.1.1.4'

loop_
_geom_angle_atom_site_label_1
_geom_angle_atom_site_label_2
_geom_angle_atom_site_label_3
_geom_angle
O3 S1 O1 112.94(8)
O3 S1 O2 112.68(8)
O1 S1 O2 111.46(8)
O3 S1 C4 106.44(8)
O1 S1 C4 106.08(8)
O2 S1 C4 106.68(8)
O4 S2 O6 113.08(12)
O4 S2 O5 113.37(16)
O6 S2 O5 110.96(12)
O4 S2 C19 106.26(10)
O6 S2 C19 106.12(9)
O5 S2 C19 106.45(9)
C1 N3 C2 125.73(17)
N5 N4 C7 113.45(15)
N4 N5 C10 114.73(15)
C16 N9 C17 125.23(16)
N11 N10 C22 112.96(16)
N10 N11 C25 114.06(16)
O10 N12 O9 123.6(2)
O10 N12 C28 118.6(2)
O9 N12 C28 117.83(19)
N3 C1 N2 121.34(18)
N3 C1 N1 119.40(18)
N2 C1 N1 119.20(18)
N3 C2 C3 111.48(16)
C9 C4 C5 120.86(16)
C9 C4 S1 120.26(13)
C5 C4 S1 118.72(14)
C6 C5 C4 119.68(17)
C5 C6 C7 119.74(17)
C8 C7 C6 120.05(16)
C8 C7 N4 116.04(16)
C6 C7 N4 123.89(16)
C7 C8 C9 120.43(17)
C4 C9 C8 119.23(16)
C11 C10 C15 119.26(16)
C11 C10 N5 116.10(16)
C15 C10 N5 124.63(16)
C12 C11 C10 120.59(17)
C11 C12 C13 120.43(17)
N6 C13 C12 120.80(17)
N6 C13 C14 120.49(17)
C12 C13 C14 118.67(16)
C15 C14 C13 120.94(17)
C14 C15 C10 120.07(17)
N8 C16 N9 121.61(17)
N8 C16 N7 119.32(17)
N9 C16 N7 119.07(16)
N9 C17 C18 112.01(17)
C24 C19 C20 120.99(17)
C24 C19 S2 119.36(15)
C20 C19 S2 119.65(15)
C21 C20 C19 119.55(18)
C20 C21 C22 119.63(17)
C23 C22 C21 120.68(17)
C23 C22 N10 115.35(17)
C21 C22 N10 123.89(17)
C22 C23 C24 119.61(18)
C19 C24 C23 119.53(18)
C26 C25 C30 120.68(17)
C26 C25 N11 115.16(17)
C30 C25 N11 124.12(17)
C25 C26 C27 120.09(18)
C28 C27 C26 118.41(18)
C27 C28 C29 122.59(17)
C27 C28 N12 118.43(18)
C29 C28 N12 118.96(18)
C30 C29 C28 118.56(19)
C29 C30 C25 119.67(19)

loop_
_geom_bond_atom_site_label_1
_geom_bond_atom_site_label_2
_geom_bond_distance
S1 O3 1.4585(13)
S1 O1 1.4613(14)
S1 O2 1.4618(14)
S1 C4 1.7655(17)
S2 O4 1.4385(19)
S2 O6 1.4426(15)
S2 O5 1.4550(19)
S2 C19 1.7731(18)
O9 N12 1.230(3)
O10 N12 1.200(3)
N1 C1 1.336(3)
N2 C1 1.334(2)
N3 C1 1.326(3)
N3 C2 1.461(3)
N4 N5 1.263(2)
N4 C7 1.427(2)
N5 C10 1.415(2)
N6 C13 1.375(2)
N7 C16 1.339(2)
N8 C16 1.320(2)
N9 C16 1.328(2)
N9 C17 1.451(2)
N10 N11 1.255(2)
N10 C22 1.436(2)
N11 C25 1.430(2)
N12 C28 1.461(2)
C2 C3 1.509(3)
C4 C9 1.386(3)
C4 C5 1.400(2)
C5 C6 1.385(2)
C6 C7 1.401(3)
C7 C8 1.391(2)
C8 C9 1.392(2)
C10 C11 1.396(3)
C10 C15 1.403(3)
C11 C12 1.387(2)
C12 C13 1.401(3)
C13 C14 1.406(3)
C14 C15 1.382(3)
C17 C18 1.516(3)
C19 C24 1.386(3)
C19 C20 1.394(3)
C20 C21 1.384(3)
C21 C22 1.396(3)
C22 C23 1.390(3)
C23 C24 1.391(3)
C25 C26 1.385(3)
C25 C30 1.394(3)
C26 C27 1.386(3)
C27 C28 1.381(3)
C28 C29 1.385(3)
C29 C30 1.385(3)
